data_4508541
loop_
_publ_author_name
'Endo, Takatsugu'
'Masu, Hyuma'
'Fujii, Kozo'
'Morita, Takeshi'
'Seki, Hiroko'
'Sen, Sabyasachi'
'Nishikawa, Keiko'

_publ_section_title
;
 Determination of Missing Crystal Structures in the
 1-Alkyl-3-methylimidazolium Hexafluorophosphate Series: Implications on
 Structure--Property Relationships
;
_journal_issue 12
_journal_name_full 'Crystal Growth &amp; Design'
_journal_page_first 5383
_journal_paper_doi 10.1021/cg401293g
_journal_volume 13
_journal_year 2013
_chemical_formula_sum 'C5 H9 F6 N2 P'
_chemical_formula_weight 242.11
_chemical_name_systematic
; 
 ? 
;
_space_group_IT_number 140
_symmetry_cell_setting tetragonal
_symmetry_space_group_name_Hall '-I 4 2c'
_symmetry_space_group_name_H-M 'I 4/m c m'
_atom_sites_solution_hydrogens geom
_atom_sites_solution_primary direct
_atom_sites_solution_secondary difmap
_audit_creation_method SHELXL-97
_cell_angle_alpha 90.00
_cell_angle_beta 90.00
_cell_angle_gamma 90.00
_cell_formula_units_Z 8
_cell_length_a 8.5772(2)
_cell_length_b 8.5772(2)
_cell_length_c 25.7819(7)
_cell_measurement_reflns_used 1903
_cell_measurement_temperature 304
_cell_measurement_theta_max 65.19
_cell_measurement_theta_min 3.43
_cell_volume 1896.73(8)
_computing_cell_refinement 'APEX2 (Bruker AXS, 2006)'
_computing_data_collection 'APEX2 '
_computing_data_reduction 'SAINT (Bruker AXS, 2004)'
_computing_molecular_graphics 'XSHEL (Bruker AXS,2002)'
_computing_publication_material 'XCIF (Bruker AXS, 2001)'
_computing_structure_refinement 'SHELXL-97 (Sheldrick, 1997)'
_computing_structure_solution 'SHELXS-97 (Sheldrick, 1997)'
_diffrn_ambient_temperature 304
_diffrn_detector_area_resol_mean 8.333
_diffrn_measured_fraction_theta_full 0.994
_diffrn_measured_fraction_theta_max 0.994
_diffrn_measurement_device_type 'Bruker APEXII CCD area detector'
_diffrn_measurement_method 'phi and omega scans'
_diffrn_radiation_monochromator 'Bruker Helios multilayer confocal mirror'
_diffrn_radiation_source 'Bruker TXS fine-focus rotating anode'
_diffrn_radiation_type CuK\a
_diffrn_radiation_wavelength 1.54178
_diffrn_reflns_av_R_equivalents 0.0312
_diffrn_reflns_av_sigmaI/netI 0.0211
_diffrn_reflns_limit_h_max 10
_diffrn_reflns_limit_h_min -10
_diffrn_reflns_limit_k_max 10
_diffrn_reflns_limit_k_min -8
_diffrn_reflns_limit_l_max 30
_diffrn_reflns_limit_l_min -30
_diffrn_reflns_number 4309
_diffrn_reflns_theta_full 65.66
_diffrn_reflns_theta_max 65.66
_diffrn_reflns_theta_min 3.43
_exptl_absorpt_coefficient_mu 3.235
_exptl_absorpt_correction_T_max 0.7380
_exptl_absorpt_correction_T_min 0.7380
_exptl_absorpt_correction_type empirical
_exptl_absorpt_process_details
;
SADABS Sheldrick 1996
;
_exptl_crystal_colour colourless
_exptl_crystal_density_diffrn 1.696
_exptl_crystal_density_method 'not measured'
_exptl_crystal_description block
_exptl_crystal_F_000 976
_exptl_crystal_size_max 0.10
_exptl_crystal_size_mid 0.10
_exptl_crystal_size_min 0.10
_refine_diff_density_max 0.396
_refine_diff_density_min -0.360
_refine_diff_density_rms 0.064
_refine_ls_extinction_method none
_refine_ls_goodness_of_fit_ref 1.121
_refine_ls_hydrogen_treatment constr
_refine_ls_matrix_type full
_refine_ls_number_parameters 45
_refine_ls_number_reflns 468
_refine_ls_number_restraints 0
_refine_ls_restrained_S_all 1.121
_refine_ls_R_factor_all 0.0610
_refine_ls_R_factor_gt 0.0575
_refine_ls_shift/su_max 0.000
_refine_ls_shift/su_mean 0.000
_refine_ls_structure_factor_coef Fsqd
_refine_ls_weighting_details 'calc w=1/[\s^2^(Fo^2^)+(0.1434P)^2^+0.4371P] where P=(Fo^2^+2Fc^2^)/3'
_refine_ls_weighting_scheme calc
_refine_ls_wR_factor_gt 0.1901
_refine_ls_wR_factor_ref 0.2001
_reflns_number_gt 407
_reflns_number_total 468
_reflns_threshold_expression >2sigma
_cod_data_source_file cg401293g_si_002.cif
_cod_data_source_block u130213mas1
_cod_depositor_comments
;
The following automatic conversions were performed:

'_symmetry_cell_setting' value 'Tetragonal' changed to 'tetragonal'
according to /home/saulius/struct/CIF-dictionaries/cif_core.dic
dictionary named 'cif_core.dic' version 2.4.2 from 2011-04-26.

Automatic conversion script
Id: cif_fix_values 1891 2012-01-12 08:04:46Z andrius 
;
_cod_original_sg_symbol_H-M I4/mcm
_cod_database_code 4508541

loop_
_symmetry_equiv_pos_as_xyz
'x, y, z'
'-y, x, z'
'-x, -y, z'
'y, -x, z'
'x, -y, -z+1/2'
'y, x, -z+1/2'
'-x, y, -z+1/2'
'-y, -x, -z+1/2'
'x+1/2, y+1/2, z+1/2'
'-y+1/2, x+1/2, z+1/2'
'-x+1/2, -y+1/2, z+1/2'
'y+1/2, -x+1/2, z+1/2'
'x+1/2, -y+1/2, -z+1'
'y+1/2, x+1/2, -z+1'
'-x+1/2, y+1/2, -z+1'
'-y+1/2, -x+1/2, -z+1'
'-x, -y, -z'
'y, -x, -z'
'x, y, -z'
'-y, x, -z'
'-x, y, z-1/2'
'-y, -x, z-1/2'
'x, -y, z-1/2'
'y, x, z-1/2'
'-x+1/2, -y+1/2, -z+1/2'
'y+1/2, -x+1/2, -z+1/2'
'x+1/2, y+1/2, -z+1/2'
'-y+1/2, x+1/2, -z+1/2'
'-x+1/2, y+1/2, z'
'-y+1/2, -x+1/2, z'
'x+1/2, -y+1/2, z'
'y+1/2, x+1/2, z'

loop_
_atom_site_label
_atom_site_type_symbol
_atom_site_fract_x
_atom_site_fract_y
_atom_site_fract_z
_atom_site_U_iso_or_equiv
_atom_site_adp_type
_atom_site_occupancy
_atom_site_symmetry_multiplicity
_atom_site_calc_flag
_atom_site_refinement_flags
N1 N 0.0882(3) 0.4118(3) 0.12841(9) 0.0678(9) Uani 1 2 d S
C2 C 0.0000 0.5000 0.09912(18) 0.0816(17) Uani 1 4 d S
H2 H 0.0000 0.5000 0.0630 0.098 Uiso 1 4 calc SR
C3 C 0.0548(3) 0.4452(3) 0.17853(12) 0.0776(11) Uani 1 2 d S
H3 H 0.1001 0.3999 0.2076 0.093 Uiso 1 2 calc SR
C4 C 0.2036(4) 0.2964(4) 0.11154(19) 0.1076(15) Uani 1 2 d S
H4A H 0.1805 0.2640 0.0767 0.161 Uiso 0.50 1 calc PR
H4B H 0.2001 0.2077 0.1342 0.161 Uiso 0.50 1 calc PR
H4C H 0.3058 0.3419 0.1126 0.161 Uiso 0.50 1 calc PR
P1 P 0.0000 0.0000 0.2500 0.0687(8) Uani 1 8 d S
F1 F 0.0000 0.0000 0.1899(2) 0.176(3) Uani 1 4 d S
F2 F 0.1290(2) 0.1290(2) 0.2500 0.1402(16) Uani 1 2 d S
P2 P 0.0000 0.0000 0.0000 0.1025(10) Uani 1 8 d S
F4 F 0.0000 0.0000 0.06125(16) 0.131(2) Uani 1 4 d S
F5 F 0.1835(5) 0.0226(5) 0.0000 0.1379(14) Uani 1 2 d S

loop_
_atom_site_aniso_label
_atom_site_aniso_U_11
_atom_site_aniso_U_22
_atom_site_aniso_U_33
_atom_site_aniso_U_23
_atom_site_aniso_U_13
_atom_site_aniso_U_12
N1 0.0692(11) 0.0692(11) 0.0652(16) -0.0067(8) 0.0067(8) -0.0094(11)
C2 0.097(3) 0.097(3) 0.052(2) 0.000 0.000 -0.018(3)
C3 0.0846(15) 0.0846(15) 0.0636(19) 0.0041(10) -0.0041(10) 0.0151(18)
C4 0.102(2) 0.102(2) 0.119(3) -0.0250(19) 0.0250(19) 0.008(3)
P1 0.0596(9) 0.0596(9) 0.0869(13) 0.000 0.000 0.000
F1 0.218(5) 0.218(5) 0.093(3) 0.000 0.000 0.000
F2 0.0951(15) 0.0951(15) 0.231(4) 0.0395(15) -0.0395(15) -0.0280(17)
P2 0.1164(14) 0.1164(14) 0.0748(15) 0.000 0.000 0.000
F4 0.157(3) 0.157(3) 0.080(3) 0.000 0.000 0.000
F5 0.120(3) 0.166(3) 0.128(3) 0.000 0.000 -0.007(2)

loop_
_atom_type_symbol
_atom_type_description
_atom_type_scat_dispersion_real
_atom_type_scat_dispersion_imag
_atom_type_scat_source
C C 0.0181 0.0091 'International Tables Vol C Tables 4.2.6.8 and 6.1.1.4'
H H 0.0000 0.0000 'International Tables Vol C Tables 4.2.6.8 and 6.1.1.4'
F F 0.0727 0.0534 'International Tables Vol C Tables 4.2.6.8 and 6.1.1.4'
N N 0.0311 0.0180 'International Tables Vol C Tables 4.2.6.8 and 6.1.1.4'
P P 0.2955 0.4335 'International Tables Vol C Tables 4.2.6.8 and 6.1.1.4'

loop_
_geom_angle_atom_site_label_1
_geom_angle_atom_site_label_2
_geom_angle_atom_site_label_3
_geom_angle
_geom_angle_site_symmetry_1
_geom_angle_site_symmetry_3
C2 N1 C3 107.8(3) . .
C2 N1 C4 127.5(3) . .
C3 N1 C4 124.7(3) . .
N1 C2 N1 109.6(4) . 3_565
N1 C2 H2 125.2 . .
N1 C2 H2 125.2 3_565 .
C3 C3 N1 107.4(2) 3_565 .
C3 C3 H3 126.3 3_565 .
N1 C3 H3 126.3 . .
N1 C4 H4A 109.5 . .
N1 C4 H4B 109.5 . .
H4A C4 H4B 109.5 . .
N1 C4 H4C 109.5 . .
H4A C4 H4C 109.5 . .
H4B C4 H4C 109.5 . .
F1 P1 F1 180.0 5 .
F1 P1 F2 90.000(1) 5 3
F1 P1 F2 90.000(1) . 3
F1 P1 F2 90.0 5 4
F1 P1 F2 90.0 . 4
F2 P1 F2 90.0 3 4
F1 P1 F2 90.0 5 2
F1 P1 F2 90.0 . 2
F2 P1 F2 90.0 3 2
F2 P1 F2 180.0 4 2
F1 P1 F2 90.000(1) 5 .
F1 P1 F2 90.000(1) . .
F2 P1 F2 180.0(2) 3 .
F2 P1 F2 90.0 4 .
F2 P1 F2 90.0 2 .
F4 P2 F4 180.0 . 17
F4 P2 F5 90.0 . 17
F4 P2 F5 90.0 17 17
F4 P2 F5 90.0 . 18
F4 P2 F5 90.0 17 18
F5 P2 F5 90.0 17 18
F4 P2 F5 90.0 . 2
F4 P2 F5 90.0 17 2
F5 P2 F5 90.0 17 2
F5 P2 F5 180.0(3) 18 2
F4 P2 F5 90.0 . .
F4 P2 F5 90.0 17 .
F5 P2 F5 180.0 17 .
F5 P2 F5 90.0 18 .
F5 P2 F5 90.0 2 .

loop_
_geom_bond_atom_site_label_1
_geom_bond_atom_site_label_2
_geom_bond_distance
_geom_bond_site_symmetry_2
N1 C2 1.310(4) .
N1 C3 1.354(4) .
N1 C4 1.465(5) .
C2 N1 1.310(4) 3_565
C2 H2 0.9300 .
C3 C3 1.328(8) 3_565
C3 H3 0.9300 .
C4 H4A 0.9600 .
C4 H4B 0.9600 .
C4 H4C 0.9600 .
P1 F1 1.549(5) 5
P1 F1 1.549(5) .
P1 F2 1.565(3) 3
P1 F2 1.565(3) 4
P1 F2 1.565(3) 2
P1 F2 1.565(3) .
P2 F4 1.579(4) .
P2 F4 1.579(4) 17
P2 F5 1.586(4) 17
P2 F5 1.586(4) 18
P2 F5 1.586(4) 2
P2 F5 1.586(4) .
